data_4321334
loop_
_publ_author_name
'Katherine J. Franz'
'Nisha Singh'
'Bernhard Spingler'
'Stephen J. Lippard'

_publ_section_title
;
 Aminotroponiminates as Ligands for Potential Metal-Based Nitric Oxide
 Sensors
;
_journal_name_full 'Inorganic Chemistry'
_journal_page_first 4081
_journal_page_last 4092
_journal_paper_doi 10.1021/ic000344q
_journal_volume 39
_journal_year 2000
_chemical_formula_moiety 'C44 H43 N6 O4 S2 Zn'
_chemical_formula_sum 'C50 H48 Cl N6 O4 S2 Zn'
_chemical_formula_weight 961.88
_chemical_name_common '[Zn(iPrDATI)2]'
_chemical_name_systematic
; 
 ? 
;
_space_group_IT_number 2
_symmetry_cell_setting triclinic
_symmetry_space_group_name_Hall '-P 1'
_symmetry_space_group_name_H-M 'P -1'
_atom_sites_solution_hydrogens geom
_atom_sites_solution_primary direct
_atom_sites_solution_secondary difmap
_audit_creation_method SHELXL-97
_cell_angle_alpha 104.0160(10)
_cell_angle_beta 93.837(2)
_cell_angle_gamma 100.8070(10)
_cell_formula_units_Z 2
_cell_length_a 12.5699(3)
_cell_length_b 13.3766(3)
_cell_length_c 14.7858(2)
_cell_measurement_temperature 188(2)
_cell_volume 2352.81(9)
_computing_structure_refinement 'SHELXL-97 (Sheldrick, 1997)'
_computing_structure_solution 'SHELXS-97 (Sheldrick, 1990)'
_diffrn_ambient_temperature 188(2)
_diffrn_measured_fraction_theta_full 0.886
_diffrn_measured_fraction_theta_max 0.886
_diffrn_radiation_monochromator graphite
_diffrn_radiation_source 'fine-focus sealed tube'
_diffrn_radiation_type MoK\a
_diffrn_radiation_wavelength 0.71073
_diffrn_reflns_av_R_equivalents 0.0318
_diffrn_reflns_av_sigmaI/netI 0.0854
_diffrn_reflns_limit_h_max 16
_diffrn_reflns_limit_h_min -9
_diffrn_reflns_limit_k_max 17
_diffrn_reflns_limit_k_min -15
_diffrn_reflns_limit_l_max 19
_diffrn_reflns_limit_l_min -19
_diffrn_reflns_number 14798
_diffrn_reflns_theta_full 28.20
_diffrn_reflns_theta_max 28.20
_diffrn_reflns_theta_min 1.43
_exptl_absorpt_coefficient_mu 0.719
_exptl_absorpt_correction_T_max 1.00
_exptl_absorpt_correction_T_min 0.743313
_exptl_absorpt_correction_type sadabs
_exptl_crystal_colour yellow
_exptl_crystal_density_diffrn 1.358
_exptl_crystal_density_method 'not measured'
_exptl_crystal_description plate
_exptl_crystal_F_000 1002
_exptl_crystal_size_max 0.4
_exptl_crystal_size_mid 0.2
_exptl_crystal_size_min 0.2
_refine_diff_density_max 0.596
_refine_diff_density_min -0.673
_refine_diff_density_rms 0.070
_refine_ls_extinction_method none
_refine_ls_goodness_of_fit_ref 1.026
_refine_ls_hydrogen_treatment mixed
_refine_ls_matrix_type full
_refine_ls_number_parameters 562
_refine_ls_number_reflns 10263
_refine_ls_number_restraints 64
_refine_ls_restrained_S_all 1.045
_refine_ls_R_factor_all 0.1054
_refine_ls_R_factor_gt 0.0577
_refine_ls_shift/su_max 0.043
_refine_ls_shift/su_mean 0.001
_refine_ls_structure_factor_coef Fsqd
_refine_ls_weighting_details 'calc w=1/[\s^2^(Fo^2^)+(0.0576P)^2^+1.7166P] where P=(Fo^2^+2Fc^2^)/3'
_refine_ls_weighting_scheme calc
_refine_ls_wR_factor_gt 0.1292
_refine_ls_wR_factor_ref 0.1458
_reflns_number_gt 6529
_reflns_number_total 10263
_reflns_threshold_expression >2sigma(I)
_cod_data_source_file ic000344q_4.cif
_cod_data_source_block sad
_cod_original_cell_volume 2352.81(8)
_cod_database_code 4321334

loop_
_symmetry_equiv_pos_as_xyz
'x, y, z'
'-x, -y, -z'

loop_
_atom_site_label
_atom_site_type_symbol
_atom_site_fract_x
_atom_site_fract_y
_atom_site_fract_z
_atom_site_U_iso_or_equiv
_atom_site_adp_type
_atom_site_occupancy
_atom_site_symmetry_multiplicity
_atom_site_calc_flag
_atom_site_refinement_flags
_atom_site_disorder_assembly
_atom_site_disorder_group
Zn1 Zn 0.47225(4) 0.74571(3) 0.24037(3) 0.02908(13) Uani 1 1 d . . .
S1 S 0.63897(8) 0.90054(7) 0.15738(7) 0.0376(2) Uani 1 1 d . . .
S2 S 0.59478(8) 0.63088(7) 0.36637(6) 0.0315(2) Uani 1 1 d . . .
O1 O 0.5998(3) 0.9922(2) 0.1452(2) 0.0515(8) Uani 1 1 d . . .
O2 O 0.6930(2) 0.9090(2) 0.24875(17) 0.0424(7) Uani 1 1 d . . .
O3 O 0.5330(2) 0.52755(19) 0.36368(19) 0.0446(7) Uani 1 1 d . . .
O4 O 0.6639(2) 0.6380(2) 0.29327(17) 0.0372(6) Uani 1 1 d . . .
N1 N 0.5417(2) 0.7968(2) 0.1375(2) 0.0325(7) Uani 1 1 d . . .
N2 N 0.3882(2) 0.6325(2) 0.1291(2) 0.0309(7) Uani 1 1 d . . .
N5 N 1.0152(3) 0.7066(3) -0.0705(2) 0.0487(9) Uani 1 1 d . . .
N4 N 0.5170(2) 0.7137(2) 0.36047(19) 0.0282(6) Uani 1 1 d . . .
N3 N 0.3910(2) 0.8384(2) 0.3268(2) 0.0303(7) Uani 1 1 d . . .
N6 N 0.9522(3) 0.9313(4) 0.7139(3) 0.0645(12) Uani 1 1 d . . .
C1 C 0.4775(3) 0.7535(3) 0.0502(2) 0.0330(8) Uani 1 1 d . . .
C2 C 0.4752(3) 0.8056(3) -0.0188(3) 0.0423(10) Uani 1 1 d . . .
H2B H 0.5157 0.8762 -0.0008 0.051 Uiso 1 1 calc R . .
C3 C 0.4231(4) 0.7730(4) -0.1124(3) 0.0548(12) Uani 1 1 d . . .
H3B H 0.4270 0.8267 -0.1447 0.066 Uiso 1 1 calc R . .
C4 C 0.3688(4) 0.6763(4) -0.1619(3) 0.0611(13) Uani 1 1 d . . .
H4B H 0.3416 0.6691 -0.2252 0.073 Uiso 1 1 calc R . .
C5 C 0.3485(4) 0.5854(4) -0.1294(3) 0.0488(11) Uani 1 1 d . . .
H5A H 0.3202 0.5217 -0.1764 0.059 Uiso 1 1 calc R . .
C6 C 0.3632(3) 0.5745(3) -0.0407(3) 0.0401(9) Uani 1 1 d . . .
H6A H 0.3420 0.5042 -0.0359 0.048 Uiso 1 1 calc R . .
C7 C 0.4053(3) 0.6509(3) 0.0479(2) 0.0312(8) Uani 1 1 d . . .
C8 C 0.3108(3) 0.5357(3) 0.1340(3) 0.0358(9) Uani 1 1 d . . .
H8A H 0.2540 0.5148 0.0784 0.043 Uiso 1 1 calc R . .
C9 C 0.3689(4) 0.4453(3) 0.1314(3) 0.0521(11) Uani 1 1 d . . .
H9A H 0.4042 0.4315 0.0738 0.078 Uiso 1 1 calc R . .
H9B H 0.3158 0.3819 0.1326 0.078 Uiso 1 1 calc R . .
H9C H 0.4242 0.4640 0.1861 0.078 Uiso 1 1 calc R . .
C10 C 0.2549(4) 0.5597(3) 0.2222(3) 0.0458(10) Uani 1 1 d . . .
H10A H 0.2182 0.6182 0.2220 0.069 Uiso 1 1 calc R . .
H10B H 0.3093 0.5793 0.2776 0.069 Uiso 1 1 calc R . .
H10C H 0.2010 0.4972 0.2241 0.069 Uiso 1 1 calc R . .
C11 C 0.7296(3) 0.8748(3) 0.0702(3) 0.0372(9) Uani 1 1 d . . .
C12 C 0.7365(4) 0.9344(3) 0.0064(3) 0.0485(11) Uani 1 1 d . . .
H12A H 0.6945 0.9870 0.0095 0.058 Uiso 1 1 calc R . .
C13 C 0.8066(4) 0.9169(4) -0.0642(3) 0.0534(12) Uani 1 1 d . . .
H13A H 0.8090 0.9561 -0.1100 0.064 Uiso 1 1 calc R . .
C14 C 0.8696(4) 0.8459(3) -0.0676(3) 0.0465(10) Uani 1 1 d . . .
H14A H 0.9157 0.8355 -0.1158 0.056 Uiso 1 1 calc R . .
C15 C 0.8687(3) 0.7859(3) -0.0001(3) 0.0389(9) Uani 1 1 d . . .
C16 C 0.9397(3) 0.7139(3) -0.0014(3) 0.0432(10) Uani 1 1 d . . .
C17 C 0.9309(4) 0.6527(3) 0.0609(3) 0.0502(11) Uani 1 1 d . . .
H17A H 0.9771 0.6039 0.0598 0.060 Uiso 1 1 calc R . .
C18 C 0.8549(4) 0.6607(3) 0.1265(3) 0.0482(11) Uani 1 1 d . . .
H18A H 0.8501 0.6163 0.1681 0.058 Uiso 1 1 calc R . .
C19 C 0.7878(3) 0.7307(3) 0.1317(3) 0.0417(10) Uani 1 1 d . . .
H19A H 0.7373 0.7353 0.1768 0.050 Uiso 1 1 calc R . .
C20 C 0.7942(3) 0.7973(3) 0.0684(3) 0.0354(9) Uani 1 1 d . . .
C21 C 1.0503(5) 0.6067(4) -0.0968(4) 0.0802(17) Uani 1 1 d . . .
H21A H 0.9864 0.5484 -0.1115 0.120 Uiso 1 1 calc R . .
H21B H 1.0985 0.6002 -0.0445 0.120 Uiso 1 1 calc R . .
H21C H 1.0898 0.6042 -0.1520 0.120 Uiso 1 1 calc R . .
C22 C 1.1091(4) 0.7942(4) -0.0484(4) 0.0681(14) Uani 1 1 d . . .
H22A H 1.0844 0.8608 -0.0309 0.102 Uiso 1 1 calc R . .
H22B H 1.1487 0.7924 -0.1034 0.102 Uiso 1 1 calc R . .
H22C H 1.1574 0.7884 0.0041 0.102 Uiso 1 1 calc R . .
C23 C 0.4524(3) 0.7453(3) 0.4304(2) 0.0282(8) Uani 1 1 d . . .
C24 C 0.4340(3) 0.6973(3) 0.5023(2) 0.0364(9) Uani 1 1 d . . .
H24A H 0.4614 0.6347 0.4954 0.044 Uiso 1 1 calc R . .
C25 C 0.3821(4) 0.7231(4) 0.5842(3) 0.0496(11) Uani 1 1 d . . .
H25A H 0.3739 0.6721 0.6196 0.060 Uiso 1 1 calc R . .
C26 C 0.3426(4) 0.8101(4) 0.6193(3) 0.0494(11) Uani 1 1 d . . .
H26A H 0.3141 0.8156 0.6777 0.059 Uiso 1 1 calc R . .
C27 C 0.3400(3) 0.8934(4) 0.5770(3) 0.0453(10) Uani 1 1 d . . .
H27A H 0.3191 0.9530 0.6150 0.054 Uiso 1 1 calc R . .
C28 C 0.3628(3) 0.9017(3) 0.4897(3) 0.0385(9) Uani 1 1 d . . .
H28A H 0.3540 0.9661 0.4769 0.046 Uiso 1 1 calc R . .
C29 C 0.3979(3) 0.8298(3) 0.4131(2) 0.0299(8) Uani 1 1 d . . .
C30 C 0.3260(3) 0.9110(3) 0.2988(3) 0.0372(9) Uani 1 1 d . . .
H30A H 0.2663 0.9179 0.3400 0.045 Uiso 1 1 calc R . .
C31 C 0.3950(4) 1.0194(3) 0.3085(3) 0.0513(11) Uani 1 1 d . . .
H31A H 0.4273 1.0500 0.3739 0.077 Uiso 1 1 calc R . .
H31B H 0.3493 1.0647 0.2901 0.077 Uiso 1 1 calc R . .
H31C H 0.4532 1.0137 0.2678 0.077 Uiso 1 1 calc R . .
C32 C 0.2749(4) 0.8618(4) 0.1974(3) 0.0517(11) Uani 1 1 d . . .
H32A H 0.2304 0.7917 0.1922 0.078 Uiso 1 1 calc R . .
H32B H 0.3326 0.8556 0.1564 0.078 Uiso 1 1 calc R . .
H32C H 0.2288 0.9066 0.1787 0.078 Uiso 1 1 calc R . .
C33 C 0.6757(3) 0.6780(3) 0.4777(3) 0.0322(8) Uani 1 1 d . . .
C34 C 0.6625(3) 0.6147(3) 0.5383(3) 0.0486(11) Uani 1 1 d . . .
H34A H 0.6154 0.5471 0.5182 0.058 Uiso 1 1 calc R . .
C35 C 0.7176(4) 0.6485(4) 0.6296(3) 0.0621(14) Uani 1 1 d . . .
H35A H 0.7039 0.6058 0.6721 0.075 Uiso 1 1 calc R . .
C36 C 0.7901(4) 0.7418(4) 0.6574(3) 0.0579(13) Uani 1 1 d . . .
H36A H 0.8280 0.7632 0.7190 0.069 Uiso 1 1 calc R . .
C37 C 0.8107(3) 0.8083(3) 0.5956(3) 0.0387(9) Uani 1 1 d . . .
C38 C 0.8889(3) 0.9065(3) 0.6249(3) 0.0436(10) Uani 1 1 d . . .
C39 C 0.8969(3) 0.9728(3) 0.5674(3) 0.0442(10) Uani 1 1 d . . .
H39A H 0.9454 1.0397 0.5874 0.053 Uiso 1 1 calc R . .
C40 C 0.8346(3) 0.9435(3) 0.4789(3) 0.0411(10) Uani 1 1 d . . .
H40A H 0.8420 0.9914 0.4405 0.049 Uiso 1 1 calc R . .
C41 C 0.7645(3) 0.8492(3) 0.4469(3) 0.0340(8) Uani 1 1 d . . .
H41A H 0.7253 0.8307 0.3859 0.041 Uiso 1 1 calc R . .
C42 C 0.7498(3) 0.7785(3) 0.5044(3) 0.0316(8) Uani 1 1 d . . .
C43 C 0.9989(4) 1.0434(5) 0.7561(4) 0.092(2) Uani 1 1 d . . .
H43A H 0.9417 1.0840 0.7554 0.137 Uiso 1 1 calc R . .
H43B H 1.0564 1.0680 0.7201 0.137 Uiso 1 1 calc R . .
H43C H 1.0299 1.0533 0.8211 0.137 Uiso 1 1 calc R . .
C44 C 1.0372(4) 0.8700(5) 0.7147(4) 0.0850(19) Uani 1 1 d . . .
H44A H 1.0055 0.7952 0.6864 0.127 Uiso 1 1 calc R . .
H44B H 1.0683 0.8795 0.7795 0.127 Uiso 1 1 calc R . .
H44C H 1.0948 0.8942 0.6786 0.127 Uiso 1 1 calc R . .
C3S C -0.0225(8) 0.5606(7) 0.6138(6) 0.055(2) Uiso 0.50 1 d PDU . .
C5S C 0.1476(7) 0.5015(6) 0.6413(6) 0.047(2) Uiso 0.50 1 d PDU . .
C1S C -0.0254(6) 0.3805(6) 0.6123(5) 0.047(2) Uiso 0.50 1 d PDU . .
C7S C 0.0891(14) 0.5815(17) 0.6292(18) 0.158(10) Uiso 0.50 1 d PDU . .
C2S C -0.0746(5) 0.4626(4) 0.6024(4) 0.0736(15) Uiso 1 1 d DU . .
C6S C 0.0878(4) 0.3978(4) 0.6334(4) 0.0681(14) Uiso 1 1 d DU . .
Cl1 Cl -0.0976(4) 0.2558(4) 0.6023(3) 0.1014(15) Uiso 0.50 1 d PDU . .
C11S C -0.1020(9) 0.2592(9) 0.5706(9) 0.056(3) Uiso 0.50 1 d PDU . .
Cl2 Cl 0.1249(5) 0.6000(5) 0.6541(5) 0.141(2) Uiso 0.50 1 d PDU . .
C8S C -0.1277(11) 0.3612(8) 0.5790(9) 0.091(4) Uiso 0.50 1 d PDU . .
C10S C 0.0409(8) 0.4790(8) 0.6278(6) 0.088(4) Uiso 0.50 1 d PDU . .
C9S C 0.0146(10) 0.2987(11) 0.6116(11) 0.122(5) Uiso 0.50 1 d PDU . .

loop_
_atom_site_aniso_label
_atom_site_aniso_U_11
_atom_site_aniso_U_22
_atom_site_aniso_U_33
_atom_site_aniso_U_23
_atom_site_aniso_U_13
_atom_site_aniso_U_12
Zn1 0.0312(2) 0.0319(2) 0.0215(2) 0.00286(16) 0.00418(16) 0.00528(18)
S1 0.0421(6) 0.0329(5) 0.0309(5) 0.0009(4) 0.0111(4) -0.0015(4)
S2 0.0334(5) 0.0278(5) 0.0308(5) 0.0035(4) 0.0018(4) 0.0061(4)
O1 0.068(2) 0.0358(16) 0.0496(18) 0.0074(13) 0.0170(16) 0.0097(15)
O2 0.0480(17) 0.0380(15) 0.0303(14) -0.0022(11) 0.0036(12) -0.0034(13)
O3 0.0502(18) 0.0257(14) 0.0502(17) 0.0044(12) -0.0014(14) -0.0010(12)
O4 0.0376(15) 0.0382(15) 0.0365(15) 0.0042(11) 0.0095(12) 0.0151(12)
N1 0.0351(18) 0.0330(17) 0.0253(15) 0.0039(13) 0.0070(13) 0.0008(14)
N2 0.0312(17) 0.0322(16) 0.0266(16) 0.0052(12) 0.0033(13) 0.0030(13)
N5 0.040(2) 0.060(2) 0.044(2) 0.0093(17) 0.0140(16) 0.0081(18)
N4 0.0289(16) 0.0314(16) 0.0242(15) 0.0053(12) 0.0032(12) 0.0088(13)
N3 0.0289(16) 0.0337(17) 0.0278(16) 0.0053(13) 0.0030(13) 0.0093(13)
N6 0.041(2) 0.093(3) 0.042(2) 0.009(2) -0.0035(18) -0.017(2)
C1 0.033(2) 0.038(2) 0.0272(19) 0.0035(16) 0.0094(16) 0.0094(17)
C2 0.043(2) 0.046(2) 0.034(2) 0.0090(18) 0.0050(18) 0.0017(19)
C3 0.065(3) 0.063(3) 0.038(2) 0.022(2) 0.000(2) 0.007(3)
C4 0.075(3) 0.076(3) 0.027(2) 0.013(2) -0.002(2) 0.004(3)
C5 0.052(3) 0.057(3) 0.027(2) -0.0020(19) 0.0032(19) 0.003(2)
C6 0.042(2) 0.043(2) 0.028(2) -0.0013(16) 0.0046(17) 0.0043(19)
C7 0.028(2) 0.036(2) 0.0252(18) 0.0020(15) 0.0037(15) 0.0047(16)
C8 0.033(2) 0.035(2) 0.032(2) 0.0058(16) -0.0003(16) -0.0045(17)
C9 0.056(3) 0.034(2) 0.059(3) 0.007(2) -0.002(2) 0.001(2)
C10 0.045(3) 0.047(2) 0.042(2) 0.0150(19) 0.009(2) -0.002(2)
C11 0.037(2) 0.036(2) 0.035(2) 0.0075(17) 0.0079(17) -0.0012(17)
C12 0.053(3) 0.046(3) 0.051(3) 0.019(2) 0.013(2) 0.012(2)
C13 0.058(3) 0.065(3) 0.049(3) 0.035(2) 0.018(2) 0.011(2)
C14 0.047(3) 0.059(3) 0.034(2) 0.016(2) 0.0110(19) 0.008(2)
C15 0.041(2) 0.039(2) 0.029(2) 0.0056(16) 0.0003(17) -0.0044(18)
C16 0.041(2) 0.046(2) 0.036(2) 0.0030(18) 0.0026(18) 0.002(2)
C17 0.051(3) 0.050(3) 0.054(3) 0.019(2) 0.008(2) 0.013(2)
C18 0.053(3) 0.044(2) 0.053(3) 0.022(2) 0.012(2) 0.009(2)
C19 0.045(2) 0.041(2) 0.032(2) 0.0067(17) 0.0071(18) -0.0049(19)
C20 0.039(2) 0.0293(19) 0.0307(19) 0.0011(15) 0.0012(17) -0.0017(17)
C21 0.080(4) 0.085(4) 0.073(4) 0.003(3) 0.027(3) 0.031(3)
C22 0.049(3) 0.091(4) 0.063(3) 0.026(3) 0.010(2) 0.002(3)
C23 0.0244(18) 0.0306(19) 0.0233(17) 0.0019(14) -0.0020(14) -0.0010(15)
C24 0.038(2) 0.042(2) 0.0280(19) 0.0077(16) 0.0052(16) 0.0074(18)
C25 0.053(3) 0.060(3) 0.038(2) 0.018(2) 0.017(2) 0.004(2)
C26 0.049(3) 0.070(3) 0.031(2) 0.013(2) 0.0146(19) 0.014(2)
C27 0.041(2) 0.061(3) 0.030(2) -0.0003(19) 0.0068(18) 0.017(2)
C28 0.038(2) 0.045(2) 0.032(2) 0.0036(17) 0.0048(17) 0.0160(19)
C29 0.0246(19) 0.033(2) 0.0272(18) 0.0013(15) 0.0019(15) 0.0042(15)
C30 0.040(2) 0.043(2) 0.031(2) 0.0058(17) 0.0058(17) 0.0185(19)
C31 0.052(3) 0.043(2) 0.063(3) 0.015(2) 0.009(2) 0.017(2)
C32 0.063(3) 0.059(3) 0.039(2) 0.013(2) -0.004(2) 0.029(2)
C33 0.0282(19) 0.034(2) 0.035(2) 0.0109(16) -0.0014(16) 0.0068(16)
C34 0.039(2) 0.051(3) 0.059(3) 0.031(2) -0.005(2) -0.002(2)
C35 0.052(3) 0.081(4) 0.059(3) 0.049(3) -0.004(2) -0.006(3)
C36 0.043(3) 0.086(4) 0.043(3) 0.031(2) -0.009(2) -0.004(3)
C37 0.030(2) 0.050(2) 0.032(2) 0.0103(18) 0.0012(16) 0.0013(18)
C38 0.031(2) 0.056(3) 0.034(2) 0.0002(19) 0.0036(17) -0.0002(19)
C39 0.030(2) 0.036(2) 0.059(3) 0.002(2) 0.009(2) 0.0007(18)
C40 0.030(2) 0.038(2) 0.056(3) 0.0145(19) 0.0073(19) 0.0043(18)
C41 0.032(2) 0.035(2) 0.036(2) 0.0118(16) 0.0052(17) 0.0075(17)
C42 0.0240(19) 0.035(2) 0.035(2) 0.0082(16) 0.0023(15) 0.0047(16)
C43 0.054(3) 0.115(5) 0.062(3) -0.024(3) 0.004(3) -0.029(3)
C44 0.050(3) 0.131(5) 0.071(4) 0.044(4) -0.018(3) -0.004(3)

loop_
_atom_type_symbol
_atom_type_description
_atom_type_scat_dispersion_real
_atom_type_scat_dispersion_imag
_atom_type_scat_source
C C 0.0033 0.0016 'International Tables Vol C Tables 4.2.6.8 and 6.1.1.4'
H H 0.0000 0.0000 'International Tables Vol C Tables 4.2.6.8 and 6.1.1.4'
N N 0.0061 0.0033 'International Tables Vol C Tables 4.2.6.8 and 6.1.1.4'
O O 0.0106 0.0060 'International Tables Vol C Tables 4.2.6.8 and 6.1.1.4'
S S 0.1246 0.1234 'International Tables Vol C Tables 4.2.6.8 and 6.1.1.4'
Zn Zn 0.2839 1.4301 'International Tables Vol C Tables 4.2.6.8 and 6.1.1.4'
Cl Cl 0.1484 0.1585 'International Tables Vol C Tables 4.2.6.8 and 6.1.1.4'

loop_
_geom_angle_atom_site_label_1
_geom_angle_atom_site_label_2
_geom_angle_atom_site_label_3
_geom_angle
_geom_angle_site_symmetry_1
_geom_angle_site_symmetry_3
_geom_angle_publ_flag
N4 Zn1 N1 138.85(13) . . ?
N4 Zn1 N2 121.84(12) . . ?
N1 Zn1 N2 80.99(12) . . ?
N4 Zn1 N3 81.13(11) . . ?
N1 Zn1 N3 119.46(12) . . ?
N2 Zn1 N3 119.40(12) . . ?
O2 S1 O1 116.41(17) . . ?
O2 S1 N1 104.81(16) . . ?
O1 S1 N1 112.30(18) . . ?
O2 S1 C11 110.03(18) . . ?
O1 S1 C11 105.75(18) . . ?
N1 S1 C11 107.27(16) . . ?
O4 S2 O3 116.86(16) . . ?
O4 S2 N4 104.52(15) . . ?
O3 S2 N4 112.21(16) . . ?
O4 S2 C33 109.36(17) . . ?
O3 S2 C33 106.42(17) . . ?
N4 S2 C33 107.11(16) . . ?
C1 N1 S1 122.7(2) . . ?
C1 N1 Zn1 112.1(2) . . ?
S1 N1 Zn1 122.80(16) . . ?
C7 N2 C8 120.2(3) . . ?
C7 N2 Zn1 114.3(2) . . ?
C8 N2 Zn1 125.5(2) . . ?
C16 N5 C22 113.7(4) . . ?
C16 N5 C21 115.6(4) . . ?
C22 N5 C21 110.3(4) . . ?
C23 N4 S2 122.5(2) . . ?
C23 N4 Zn1 112.7(2) . . ?
S2 N4 Zn1 122.54(15) . . ?
C29 N3 C30 120.2(3) . . ?
C29 N3 Zn1 114.3(2) . . ?
C30 N3 Zn1 125.5(2) . . ?
C38 N6 C44 113.0(4) . . ?
C38 N6 C43 115.9(5) . . ?
C44 N6 C43 109.9(4) . . ?
C2 C1 N1 123.3(3) . . ?
C2 C1 C7 125.3(3) . . ?
N1 C1 C7 111.1(3) . . ?
C1 C2 C3 131.5(4) . . ?
C4 C3 C2 129.0(4) . . ?
C3 C4 C5 126.5(4) . . ?
C6 C5 C4 129.7(4) . . ?
C5 C6 C7 131.6(4) . . ?
N2 C7 C6 123.1(3) . . ?
N2 C7 C1 116.3(3) . . ?
C6 C7 C1 120.5(3) . . ?
N2 C8 C10 109.2(3) . . ?
N2 C8 C9 111.1(3) . . ?
C10 C8 C9 111.3(3) . . ?
C12 C11 C20 121.2(4) . . ?
C12 C11 S1 117.3(3) . . ?
C20 C11 S1 121.5(3) . . ?
C11 C12 C13 119.5(4) . . ?
C14 C13 C12 121.1(4) . . ?
C13 C14 C15 121.2(4) . . ?
C14 C15 C20 118.9(4) . . ?
C14 C15 C16 121.0(4) . . ?
C20 C15 C16 120.1(4) . . ?
C17 C16 C15 118.9(4) . . ?
C17 C16 N5 122.9(4) . . ?
C15 C16 N5 118.2(4) . . ?
C16 C17 C18 121.3(4) . . ?
C19 C18 C17 121.5(4) . . ?
C18 C19 C20 119.4(4) . . ?
C15 C20 C11 117.9(3) . . ?
C15 C20 C19 118.7(4) . . ?
C11 C20 C19 123.4(4) . . ?
C24 C23 N4 123.6(3) . . ?
C24 C23 C29 124.2(3) . . ?
N4 C23 C29 111.9(3) . . ?
C23 C24 C25 132.6(4) . . ?
C26 C25 C24 129.0(4) . . ?
C25 C26 C27 125.9(4) . . ?
C28 C27 C26 130.0(4) . . ?
C27 C28 C29 131.6(4) . . ?
N3 C29 C28 123.2(3) . . ?
N3 C29 C23 115.7(3) . . ?
C28 C29 C23 121.0(3) . . ?
N3 C30 C31 112.0(3) . . ?
N3 C30 C32 108.1(3) . . ?
C31 C30 C32 110.3(3) . . ?
C34 C33 C42 121.0(4) . . ?
C34 C33 S2 117.0(3) . . ?
C42 C33 S2 122.0(3) . . ?
C33 C34 C35 120.9(4) . . ?
C36 C35 C34 120.3(4) . . ?
C35 C36 C37 121.0(4) . . ?
C36 C37 C42 119.5(4) . . ?
C36 C37 C38 120.8(4) . . ?
C42 C37 C38 119.6(4) . . ?
C39 C38 N6 123.2(4) . . ?
C39 C38 C37 118.6(4) . . ?
N6 C38 C37 118.3(4) . . ?
C38 C39 C40 121.0(4) . . ?
C41 C40 C39 122.1(4) . . ?
C40 C41 C42 119.7(4) . . ?
C41 C42 C37 118.9(3) . . ?
C41 C42 C33 124.0(3) . . ?
C37 C42 C33 117.2(3) . . ?
C2S C3S C7S 117.6(12) . . ?
C2S C3S C10S 60.7(6) . . ?
C7S C3S C10S 57.2(10) . . ?
C2S C3S Cl2 120.4(7) . . ?
C7S C3S Cl2 9.3(12) . . ?
C10S C3S Cl2 59.9(5) . . ?
C10S C5S Cl2 78.6(7) . . ?
C10S C5S C6S 58.9(6) . . ?
Cl2 C5S C6S 136.6(8) . . ?
C10S C5S C7S 60.2(10) . . ?
Cl2 C5S C7S 21.9(9) . . ?
C6S C5S C7S 119.0(10) . . ?
C9S C1S C8S 115.3(9) . . ?
C9S C1S C10S 121.4(8) . . ?
C8S C1S C10S 121.9(8) . . ?
C9S C1S C2S 173.2(9) . . ?
C8S C1S C2S 59.8(5) . . ?
C10S C1S C2S 62.6(5) . . ?
C9S C1S C6S 63.5(6) . . ?
C8S C1S C6S 171.0(8) . . ?
C10S C1S C6S 58.0(5) . . ?
C2S C1S C6S 120.5(6) . . ?
C9S C1S C11S 59.0(6) . . ?
C8S C1S C11S 56.3(6) . . ?
C10S C1S C11S 168.3(8) . . ?
C2S C1S C11S 115.9(6) . . ?
C6S C1S C11S 121.7(6) . . ?
C9S C1S Cl1 53.7(6) . . ?
C8S C1S Cl1 64.0(6) . . ?
C10S C1S Cl1 173.6(7) . . ?
C2S C1S Cl1 122.9(6) . . ?
C6S C1S Cl1 116.7(6) . . ?
C11S C1S Cl1 16.4(5) . . ?
Cl2 C7S C3S 146(4) . . ?
Cl2 C7S C10S 117(3) . . ?
C3S C7S C10S 66.5(11) . . ?
Cl2 C7S C5S 71.4(19) . . ?
C3S C7S C5S 121.5(16) . . ?
C10S C7S C5S 55.1(9) . . ?
C3S C2S C8S 172.7(8) . . ?
C3S C2S C1S 124.7(7) . . ?
C8S C2S C1S 56.8(6) . . ?
C3S C2S C10S 66.4(7) . . ?
C8S C2S C10S 114.7(8) . . ?
C1S C2S C10S 58.3(6) . . ?
C10S C6S C1S 60.2(6) . . ?
C10S C6S C9S 114.5(9) . . ?
C1S C6S C9S 54.3(7) . . ?
C10S C6S C5S 56.4(6) . . ?
C1S C6S C5S 116.4(6) . . ?
C9S C6S C5S 168.6(8) . . ?
C9S Cl1 C8S 91.7(8) . . ?
C9S Cl1 C1S 47.5(7) . . ?
C8S Cl1 C1S 45.7(5) . . ?
C8S C11S C9S 96.3(10) . . ?
C8S C11S C1S 48.8(7) . . ?
C9S C11S C1S 47.5(7) . . ?
C7S Cl2 C5S 87(2) . . ?
C7S Cl2 C10S 47(2) . . ?
C5S Cl2 C10S 49.1(5) . . ?
C7S Cl2 C3S 24(3) . . ?
C5S Cl2 C3S 98.6(6) . . ?
C10S Cl2 C3S 50.3(5) . . ?
C1S C8S C2S 63.4(6) . . ?
C1S C8S C11S 75.0(9) . . ?
C2S C8S C11S 138.0(11) . . ?
C1S C8S Cl1 70.3(7) . . ?
C2S C8S Cl1 132.4(10) . . ?
C11S C8S Cl1 16.6(6) . . ?
C5S C10S C6S 64.7(6) . . ?
C5S C10S C1S 126.4(9) . . ?
C6S C10S C1S 61.8(6) . . ?
C5S C10S C7S 64.8(7) . . ?
C6S C10S C7S 129.4(10) . . ?
C1S C10S C7S 166.8(11) . . ?
C5S C10S C2S 171.5(9) . . ?
C6S C10S C2S 120.8(8) . . ?
C1S C10S C2S 59.1(5) . . ?
C7S C10S C2S 109.0(9) . . ?
C5S C10S C3S 121.1(9) . . ?
C6S C10S C3S 173.2(9) . . ?
C1S C10S C3S 112.1(8) . . ?
C7S C10S C3S 56.3(6) . . ?
C2S C10S C3S 53.0(5) . . ?
C5S C10S Cl2 52.3(5) . . ?
C6S C10S Cl2 116.4(7) . . ?
C1S C10S Cl2 176.3(7) . . ?
C7S C10S Cl2 16.5(9) . . ?
C2S C10S Cl2 122.7(7) . . ?
C3S C10S Cl2 69.9(6) . . ?
C1S C9S Cl1 78.8(9) . . ?
C1S C9S C6S 62.2(7) . . ?
Cl1 C9S C6S 140.1(13) . . ?
C1S C9S C11S 73.5(9) . . ?
Cl1 C9S C11S 18.9(5) . . ?
C6S C9S C11S 134.5(12) . . ?

loop_
_geom_bond_atom_site_label_1
_geom_bond_atom_site_label_2
_geom_bond_distance
_geom_bond_site_symmetry_2
_geom_bond_publ_flag
Zn1 N4 1.995(3) . ?
Zn1 N1 2.000(3) . ?
Zn1 N2 2.019(3) . ?
Zn1 N3 2.023(3) . ?
S1 O2 1.440(3) . ?
S1 O1 1.449(3) . ?
S1 N1 1.620(3) . ?
S1 C11 1.790(4) . ?
S2 O4 1.441(3) . ?
S2 O3 1.443(3) . ?
S2 N4 1.622(3) . ?
S2 C33 1.782(4) . ?
N1 C1 1.406(5) . ?
N2 C7 1.306(4) . ?
N2 C8 1.488(4) . ?
N5 C16 1.439(5) . ?
N5 C22 1.455(6) . ?
N5 C21 1.458(6) . ?
N4 C23 1.391(4) . ?
N3 C29 1.308(4) . ?
N3 C30 1.493(5) . ?
N6 C38 1.422(5) . ?
N6 C44 1.465(7) . ?
N6 C43 1.467(7) . ?
C1 C2 1.370(5) . ?
C1 C7 1.488(5) . ?
C2 C3 1.419(6) . ?
C3 C4 1.348(6) . ?
C4 C5 1.399(6) . ?
C5 C6 1.358(5) . ?
C6 C7 1.447(5) . ?
C8 C10 1.518(5) . ?
C8 C9 1.520(6) . ?
C11 C12 1.373(5) . ?
C11 C20 1.429(5) . ?
C12 C13 1.415(6) . ?
C13 C14 1.339(6) . ?
C14 C15 1.423(5) . ?
C15 C20 1.425(5) . ?
C15 C16 1.428(6) . ?
C16 C17 1.370(6) . ?
C17 C18 1.405(6) . ?
C18 C19 1.365(6) . ?
C19 C20 1.437(5) . ?
C23 C24 1.379(5) . ?
C23 C29 1.490(5) . ?
C24 C25 1.413(5) . ?
C25 C26 1.353(6) . ?
C26 C27 1.407(6) . ?
C27 C28 1.367(5) . ?
C28 C29 1.449(5) . ?
C30 C31 1.512(6) . ?
C30 C32 1.526(5) . ?
C33 C34 1.372(5) . ?
C33 C42 1.433(5) . ?
C34 C35 1.402(6) . ?
C35 C36 1.354(6) . ?
C36 C37 1.425(6) . ?
C37 C42 1.433(5) . ?
C37 C38 1.437(5) . ?
C38 C39 1.365(6) . ?
C39 C40 1.406(6) . ?
C40 C41 1.352(5) . ?
C41 C42 1.414(5) . ?
C3S C2S 1.316(9) . ?
C3S C7S 1.370(14) . ?
C3S C10S 1.510(13) . ?
C3S Cl2 1.844(12) . ?
C5S C10S 1.309(13) . ?
C5S Cl2 1.371(10) . ?
C5S C6S 1.422(8) . ?
C5S C7S 1.444(14) . ?
C1S C9S 1.286(16) . ?
C1S C8S 1.301(14) . ?
C1S C10S 1.378(14) . ?
C1S C2S 1.390(8) . ?
C1S C6S 1.399(8) . ?
C1S C11S 1.671(14) . ?
C1S Cl1 1.710(9) . ?
C7S Cl2 0.54(2) . ?
C7S C10S 1.38(2) . ?
C2S C8S 1.344(10) . ?
C2S C10S 1.437(10) . ?
C6S C10S 1.346(10) . ?
C6S C9S 1.416(11) . ?
Cl1 C9S 1.404(13) . ?
Cl1 C8S 1.633(12) . ?
C11S C8S 1.439(11) . ?
C11S C9S 1.494(12) . ?
Cl2 C10S 1.698(12) . ?
